data_2209593
loop_
_publ_author_name
'Ye, E'
'Zhang, Yong-Wei'
'Wang, Hui'
'Niu, Yun-Yin'
'Ng, Seik Weng'

_publ_section_title
;
 2,5-Bis(3,7-dichloroquinolin-8-yl)-1,3,4-oxadiazole
;
_journal_coeditor_code LH2088
_journal_issue 7
_journal_name_full 'Acta Crystallographica Section E'
_journal_page_first o2594
_journal_page_last o2595
_journal_paper_doi 10.1107/S1600536806019702
_journal_volume 62
_journal_year 2006
_chemical_formula_iupac 'C20 H8 Cl4 N4 O'
_chemical_formula_moiety 'C20 H8 Cl4 N4 O'
_chemical_formula_sum 'C20 H8 Cl4 N4 O'
_chemical_formula_weight 462.10
_chemical_name_systematic
;
2,5-Bis(3,7-dichloroquinolin-8-yl)-1,3,4-oxadiazole
;
_space_group_IT_number 60
_symmetry_cell_setting orthorhombic
_symmetry_space_group_name_Hall '-P 2n 2ab'
_symmetry_space_group_name_H-M 'P b c n'
_atom_sites_solution_hydrogens geom
_atom_sites_solution_primary direct
_atom_sites_solution_secondary difmap
_audit_creation_method SHELXL-97
_cell_angle_alpha 90.00
_cell_angle_beta 90.00
_cell_angle_gamma 90.00
_cell_formula_units_Z 8
_cell_length_a 14.1016(8)
_cell_length_b 9.8811(6)
_cell_length_c 27.016(2)
_cell_measurement_reflns_used 3645
_cell_measurement_temperature 295(2)
_cell_measurement_theta_max 24.5
_cell_measurement_theta_min 2.5
_cell_volume 3764.4(4)
_computing_cell_refinement 'SAINT (Bruker, 2004)'
_computing_data_collection 'SMART (Bruker, 2004)'
_computing_data_reduction SAINT
_computing_molecular_graphics 'ORTEPII (Johnson, 1976) and SHELXTL (Bruker, 2004)'
_computing_publication_material SHELXL97
_computing_structure_refinement 'SHELXL97 (Sheldrick, 1997)'
_computing_structure_solution 'SHELXS97 (Sheldrick, 1997)'
_diffrn_ambient_temperature 295(2)
_diffrn_measured_fraction_theta_full 1.00
_diffrn_measured_fraction_theta_max 1.00
_diffrn_measurement_device_type 'Bruker APEX-II area-detector'
_diffrn_measurement_method '\f and \w'
_diffrn_radiation_monochromator graphite
_diffrn_radiation_source 'fine-focus sealed tube'
_diffrn_radiation_type MoK\a
_diffrn_radiation_wavelength 0.71073
_diffrn_reflns_av_R_equivalents 0.037
_diffrn_reflns_av_sigmaI/netI 0.028
_diffrn_reflns_limit_h_max 17
_diffrn_reflns_limit_h_min -18
_diffrn_reflns_limit_k_max 12
_diffrn_reflns_limit_k_min -12
_diffrn_reflns_limit_l_max 35
_diffrn_reflns_limit_l_min -32
_diffrn_reflns_number 21631
_diffrn_reflns_theta_full 27.5
_diffrn_reflns_theta_max 27.5
_diffrn_reflns_theta_min 2.5
_diffrn_standards_decay_% 0
_diffrn_standards_interval_count 0
_diffrn_standards_interval_time 0
_diffrn_standards_number 0
_exptl_absorpt_coefficient_mu 0.650
_exptl_absorpt_correction_type none
_exptl_crystal_colour Colorless
_exptl_crystal_density_diffrn 1.631
_exptl_crystal_density_method 'not measured'
_exptl_crystal_description Block
_exptl_crystal_F_000 1856
_exptl_crystal_size_max 0.27
_exptl_crystal_size_mid 0.17
_exptl_crystal_size_min 0.16
_refine_diff_density_max 0.23
_refine_diff_density_min -0.30
_refine_ls_extinction_method none
_refine_ls_goodness_of_fit_ref 1.02
_refine_ls_hydrogen_treatment constr
_refine_ls_matrix_type full
_refine_ls_number_parameters 262
_refine_ls_number_reflns 4317
_refine_ls_number_restraints 0
_refine_ls_restrained_S_all 1.02
_refine_ls_R_factor_all 0.064
_refine_ls_R_factor_gt 0.038
_refine_ls_shift/su_max 0.001
_refine_ls_shift/su_mean 0.000
_refine_ls_structure_factor_coef Fsqd
_refine_ls_weighting_details 'calc w=1/[\s^2^(Fo^2^)+(0.0437P)^2^+1.1566P] where P=(Fo^2^+2Fc^2^)/3'
_refine_ls_weighting_scheme calc
_refine_ls_wR_factor_gt 0.089
_refine_ls_wR_factor_ref 0.103
_reflns_number_gt 2953
_reflns_number_total 4317
_reflns_threshold_expression I>2\s(I)
_cod_data_source_file lh2088.cif
_cod_data_source_block I
_cod_depositor_comments
;
The following automatic conversions were performed:
'_symmetry_cell_setting' value 'Orthorhombic' changed to 'orthorhombic'
according to '/home/saulius/struct/CIF-dictionaries/cif_core.dic'
dictionary named 'cif_core.dic' version 2.4.1 from 2010-06-29.

Automatic conversion script
Id: cif_fix_enum 1527 2010-12-29 10:47:43Z saulius 

The following automatic conversions were performed:

'_symmetry_cell_setting' value 'Orthorhombic' changed to
'orthorhombic' according to
/home/saulius/struct/CIF-dictionaries/cif_core.dic dictionary named
'cif_core.dic' version 2.4.1 from 2010-06-29.

Automatic conversion script
Id: cif_fix_values 1715 2011-07-08 13:25:40Z adriana 
;
_cod_database_code 2209593
_cod_database_fobs_code 2209593

loop_
_symmetry_equiv_pos_as_xyz
'x, y, z'
'-x+1/2, -y+1/2, z+1/2'
'-x, y, -z+1/2'
'x+1/2, -y+1/2, -z'
'-x, -y, -z'
'x-1/2, y-1/2, -z-1/2'
'x, -y, z-1/2'
'-x-1/2, y-1/2, z'

loop_
_atom_site_type_symbol
_atom_site_label
_atom_site_fract_x
_atom_site_fract_y
_atom_site_fract_z
_atom_site_U_iso_or_equiv
_atom_site_adp_type
_atom_site_calc_flag
_atom_site_refinement_flags
_atom_site_occupancy
Cl Cl1 0.30770(5) 0.63219(6) 0.41230(2) 0.0586(2) Uani d . 1
Cl Cl2 0.39529(4) 0.00516(6) 0.61656(2) 0.0534(2) Uani d . 1
Cl Cl3 0.12054(5) -0.14164(6) 0.69643(3) 0.0670(2) Uani d . 1
Cl Cl4 0.12485(6) 0.61943(8) 0.83252(3) 0.0794(2) Uani d . 1
O O1 0.23000(10) 0.1808(2) 0.64140(10) 0.0389(3) Uani d . 1
N N1 0.22940(10) 0.3725(2) 0.51550(10) 0.0396(4) Uani d . 1
N N2 0.14110(10) 0.1389(2) 0.57660(10) 0.0473(5) Uani d . 1
N N3 0.08630(10) 0.1186(2) 0.62010(10) 0.0502(5) Uani d . 1
N N4 0.13030(10) 0.3689(2) 0.71880(10) 0.0464(5) Uani d . 1
C C1 0.3958(2) 0.4295(2) 0.46170(10) 0.0429(5) Uani d . 1
C C2 0.3143(2) 0.4993(2) 0.45420(10) 0.0412(5) Uani d . 1
C C3 0.2323(2) 0.4667(2) 0.48140(10) 0.0424(5) Uani d . 1
C C4 0.31110(10) 0.3023(2) 0.52460(10) 0.0352(4) Uani d . 1
C C5 0.3959(2) 0.3266(2) 0.49780(10) 0.0387(5) Uani d . 1
C C6 0.4777(2) 0.2497(2) 0.50880(10) 0.0484(6) Uani d . 1
C C7 0.4757(2) 0.1548(2) 0.54500(10) 0.0490(6) Uani d . 1
C C8 0.3923(2) 0.1311(2) 0.57200(10) 0.0404(5) Uani d . 1
C C9 0.31030(10) 0.2024(2) 0.56270(10) 0.0355(4) Uani d . 1
C C10 0.2236(2) 0.1752(2) 0.59130(10) 0.0360(5) Uani d . 1
C C11 0.1423(2) 0.1432(2) 0.65640(10) 0.0384(5) Uani d . 1
C C12 0.12790(10) 0.1289(2) 0.71030(10) 0.0370(5) Uani d . 1
C C13 0.1212(2) 0.0033(2) 0.73190(10) 0.0428(5) Uani d . 1
C C14 0.1161(2) -0.0118(2) 0.78370(10) 0.0492(6) Uani d . 1
C C15 0.1155(2) 0.0992(2) 0.81320(10) 0.0473(6) Uani d . 1
C C16 0.12010(10) 0.2301(2) 0.79300(10) 0.0387(5) Uani d . 1
C C17 0.12670(10) 0.2452(2) 0.74090(10) 0.0370(5) Uani d . 1
C C18 0.1299(2) 0.4764(2) 0.74700(10) 0.0530(6) Uani d . 1
C C19 0.1243(2) 0.4701(2) 0.79900(10) 0.0500(6) Uani d . 1
C C20 0.1183(2) 0.3486(2) 0.82190(10) 0.0471(6) Uani d . 1
H H1 0.4501 0.4490 0.4435 0.051 Uiso calc R 1
H H3 0.1771 0.5148 0.4749 0.051 Uiso calc R 1
H H6 0.5333 0.2642 0.4910 0.058 Uiso calc R 1
H H7 0.5300 0.1050 0.5520 0.059 Uiso calc R 1
H H14 0.1133 -0.0977 0.7976 0.059 Uiso calc R 1
H H15 0.1118 0.0885 0.8473 0.057 Uiso calc R 1
H H18 0.1336 0.5610 0.7321 0.064 Uiso calc R 1
H H20 0.1130 0.3435 0.8562 0.057 Uiso calc R 1

loop_
_atom_site_aniso_label
_atom_site_aniso_U_11
_atom_site_aniso_U_22
_atom_site_aniso_U_33
_atom_site_aniso_U_12
_atom_site_aniso_U_13
_atom_site_aniso_U_23
Cl1 0.0820(5) 0.0501(4) 0.0438(3) -0.0001(3) 0.0032(3) 0.0125(3)
Cl2 0.0563(4) 0.0556(4) 0.0485(3) 0.0018(3) -0.0039(3) 0.0157(3)
Cl3 0.0931(5) 0.0459(4) 0.0620(4) 0.0077(3) 0.0145(3) -0.0054(3)
Cl4 0.0986(6) 0.0588(4) 0.0808(5) -0.0112(4) 0.0153(4) -0.0234(4)
O1 0.0400(10) 0.0510(10) 0.0260(10) -0.0090(10) 0.0020(10) -0.0010(10)
N1 0.0420(10) 0.0420(10) 0.0340(10) 0.0010(10) 0.0030(10) -0.0010(10)
N2 0.0420(10) 0.0680(10) 0.0320(10) -0.0090(10) 0.0020(10) 0.0030(10)
N3 0.0400(10) 0.0760(10) 0.0350(10) -0.0110(10) 0.0020(10) 0.0050(10)
N4 0.0550(10) 0.0440(10) 0.0400(10) -0.0010(10) 0.0020(10) 0.0080(10)
C1 0.0490(10) 0.0460(10) 0.0340(10) -0.0070(10) 0.0100(10) -0.0010(10)
C2 0.0580(10) 0.0380(10) 0.0280(10) -0.0020(10) 0.0010(10) 0.0000(10)
C3 0.0480(10) 0.0440(10) 0.0350(10) 0.0020(10) -0.0020(10) -0.0020(10)
C4 0.0390(10) 0.0390(10) 0.0270(10) -0.0030(10) 0.0020(10) -0.0030(10)
C5 0.0420(10) 0.0430(10) 0.0310(10) -0.0030(10) 0.0040(10) -0.0010(10)
C6 0.0400(10) 0.0590(10) 0.0470(10) 0.0000(10) 0.0110(10) 0.0060(10)
C7 0.0390(10) 0.059(2) 0.0490(10) 0.0050(10) 0.0020(10) 0.0070(10)
C8 0.0450(10) 0.0430(10) 0.0330(10) -0.0040(10) -0.0010(10) 0.0030(10)
C9 0.0390(10) 0.0400(10) 0.0280(10) -0.0020(10) 0.0000(10) -0.0030(10)
C10 0.0420(10) 0.0410(10) 0.0250(10) -0.0020(10) -0.0010(10) 0.0000(10)
C11 0.0380(10) 0.0440(10) 0.0340(10) -0.0040(10) 0.0030(10) 0.0020(10)
C12 0.0330(10) 0.0480(10) 0.0300(10) 0.0010(10) 0.0030(10) 0.0050(10)
C13 0.0420(10) 0.0420(10) 0.0440(10) 0.0040(10) 0.0080(10) 0.0030(10)
C14 0.0540(10) 0.0480(10) 0.0460(10) 0.0060(10) 0.0090(10) 0.0170(10)
C15 0.0500(10) 0.059(2) 0.0330(10) 0.0040(10) 0.0050(10) 0.0110(10)
C16 0.0330(10) 0.0510(10) 0.0320(10) 0.0000(10) 0.0020(10) 0.0050(10)
C17 0.0330(10) 0.0440(10) 0.0340(10) 0.0000(10) 0.0020(10) 0.0060(10)
C18 0.062(2) 0.0410(10) 0.0560(10) -0.0030(10) 0.0060(10) 0.0070(10)
C19 0.0500(10) 0.0480(10) 0.0530(10) -0.0030(10) 0.0040(10) -0.0030(10)
C20 0.0440(10) 0.061(2) 0.0360(10) 0.0000(10) 0.0020(10) -0.0030(10)

loop_
_atom_type_symbol
_atom_type_description
_atom_type_scat_dispersion_real
_atom_type_scat_dispersion_imag
_atom_type_scat_source
C C 0.0033 0.0016 'International Tables Vol C Tables 4.2.6.8 and 6.1.1.4'
H H 0.0000 0.0000 'International Tables Vol C Tables 4.2.6.8 and 6.1.1.4'
N N 0.0061 0.0033 'International Tables Vol C Tables 4.2.6.8 and 6.1.1.4'
O O 0.0106 0.0060 'International Tables Vol C Tables 4.2.6.8 and 6.1.1.4'
Cl Cl 0.1484 0.1585 'International Tables Vol C Tables 4.2.6.8 and 6.1.1.4'

loop_
_geom_angle_atom_site_label_1
_geom_angle_atom_site_label_2
_geom_angle_atom_site_label_3
_geom_angle
_geom_angle_publ_flag
C11 O1 C10 103.0(2) yes
C3 N1 C4 117.4(2) no
C10 N2 N3 106.1(2) yes
C11 N3 N2 105.7(2) yes
C18 N4 C17 118.3(2) no
C2 C1 C5 118.2(2) no
C1 C2 C3 120.1(2) no
C1 C2 Cl1 121.9(2) no
C3 C2 Cl1 118.0(2) no
N1 C3 C2 123.8(2) no
N1 C4 C5 122.2(2) no
N1 C4 C9 118.3(2) no
C5 C4 C9 119.5(2) no
C1 C5 C4 118.3(2) no
C1 C5 C6 122.3(2) no
C4 C5 C6 119.4(2) no
C7 C6 C5 120.4(2) no
C6 C7 C8 120.6(2) no
C9 C8 C7 121.6(2) no
C9 C8 Cl2 120.9(2) no
C7 C8 Cl2 117.5(2) no
C8 C9 C4 118.5(2) no
C8 C9 C10 120.7(2) no
C4 C9 C10 120.8(2) no
N2 C10 O1 112.4(2) yes
N2 C10 C9 130.1(2) no
O1 C10 C9 117.4(2) no
N3 C11 O1 112.7(2) yes
N3 C11 C12 130.7(2) no
O1 C11 C12 116.5(2) no
C13 C12 C17 118.9(2) no
C13 C12 C11 121.0(2) no
C17 C12 C11 120.0(2) no
C12 C13 C14 121.4(2) no
C12 C13 Cl3 120.9(2) no
C14 C13 Cl3 117.7(2) no
C15 C14 C13 119.9(2) no
C14 C15 C16 121.1(2) no
C15 C16 C20 123.4(2) no
C15 C16 C17 119.0(2) no
C20 C16 C17 117.6(2) no
N4 C17 C12 118.2(2) no
N4 C17 C16 122.1(2) no
C12 C17 C16 119.6(2) no
N4 C18 C19 123.0(2) no
C20 C19 C18 120.0(2) no
C20 C19 Cl4 121.1(2) no
C18 C19 Cl4 118.9(2) no
C19 C20 C16 118.9(2) no
C2 C1 H1 120.9 no
C5 C1 H1 120.9 no
N1 C3 H3 118.1 no
C2 C3 H3 118.1 no
C7 C6 H6 119.8 no
C5 C6 H6 119.8 no
C6 C7 H7 119.7 no
C8 C7 H7 119.7 no
C15 C14 H14 120.1 no
C13 C14 H14 120.1 no
C14 C15 H15 119.4 no
C16 C15 H15 119.4 no
N4 C18 H18 118.5 no
C19 C18 H18 118.5 no
C19 C20 H20 120.6 no
C16 C20 H20 120.6 no

loop_
_geom_bond_atom_site_label_1
_geom_bond_atom_site_label_2
_geom_bond_distance
_geom_bond_publ_flag
Cl1 C2 1.736(2) no
Cl2 C8 1.732(2) no
Cl3 C13 1.724(2) no
Cl4 C19 1.732(2) no
O1 C11 1.354(2) yes
O1 C10 1.358(2) yes
N1 C3 1.309(3) no
N1 C4 1.368(3) no
N2 C10 1.280(3) yes
N2 N3 1.420(2) yes
N3 C11 1.282(3) yes
N4 C18 1.307(3) no
N4 C17 1.361(3) no
C1 C2 1.355(3) no
C1 C5 1.409(3) no
C2 C3 1.408(3) no
C4 C5 1.418(3) no
C4 C9 1.427(3) no
C5 C6 1.413(3) no
C6 C7 1.355(3) no
C7 C8 1.403(3) no
C8 C9 1.378(3) no
C9 C10 1.470(3) no
C11 C12 1.477(3) no
C12 C13 1.375(3) no
C12 C17 1.416(3) no
C13 C14 1.409(3) no
C14 C15 1.355(3) no
C15 C16 1.404(3) no
C16 C20 1.408(3) no
C16 C17 1.419(3) no
C18 C19 1.408(3) no
C19 C20 1.353(3) no
C1 H1 0.93 no
C3 H3 0.93 no
C6 H6 0.93 no
C7 H7 0.93 no
C14 H14 0.93 no
C15 H15 0.93 no
C18 H18 0.93 no
C20 H20 0.93 no

loop_
_geom_torsion_atom_site_label_1
_geom_torsion_atom_site_label_2
_geom_torsion_atom_site_label_3
_geom_torsion_atom_site_label_4
_geom_torsion
_geom_torsion_publ_flag
C10 N2 N3 C11 -0.8(3) no
C5 C1 C2 C3 -1.2(3) no
C5 C1 C2 Cl1 177.5(2) no
C4 N1 C3 C2 -0.1(3) no
C1 C2 C3 N1 1.6(3) no
Cl1 C2 C3 N1 -177.2(2) no
C3 N1 C4 C5 -1.7(3) no
C3 N1 C4 C9 177.9(2) no
C2 C1 C5 C4 -0.5(3) no
C2 C1 C5 C6 -179.1(2) no
N1 C4 C5 C1 2.0(3) no
C9 C4 C5 C1 -177.6(2) no
N1 C4 C5 C6 -179.3(2) no
C9 C4 C5 C6 1.1(3) no
C1 C5 C6 C7 177.7(2) no
C4 C5 C6 C7 -0.9(3) no
C5 C6 C7 C8 0.3(4) no
C6 C7 C8 C9 0.2(3) no
C6 C7 C8 Cl2 178.5(2) no
C7 C8 C9 C4 0.0(3) no
Cl2 C8 C9 C4 -178.2(2) no
C7 C8 C9 C10 179.6(2) no
Cl2 C8 C9 C10 1.4(3) no
N1 C4 C9 C8 179.8(2) no
C5 C4 C9 C8 -0.6(3) no
N1 C4 C9 C10 0.2(3) no
C5 C4 C9 C10 179.8(2) no
N3 N2 C10 O1 0.3(3) no
N3 N2 C10 C9 176.2(2) no
C11 O1 C10 N2 0.3(2) no
C11 O1 C10 C9 -176.2(2) no
C8 C9 C10 N2 -121.9(3) no
C4 C9 C10 N2 57.7(3) no
C8 C9 C10 O1 53.7(3) no
C4 C9 C10 O1 -126.7(2) no
N2 N3 C11 O1 1.0(3) no
N2 N3 C11 C12 -174.7(2) no
C10 O1 C11 N3 -0.8(2) no
C10 O1 C11 C12 175.5(2) no
N3 C11 C12 C13 69.9(3) no
O1 C11 C12 C13 -105.7(2) no
N3 C11 C12 C17 -114.1(3) no
O1 C11 C12 C17 70.4(3) no
C17 C12 C13 C14 -1.9(3) no
C11 C12 C13 C14 174.2(2) no
C17 C12 C13 Cl3 179.1(2) no
C11 C12 C13 Cl3 -4.9(3) no
C12 C13 C14 C15 1.6(3) no
Cl3 C13 C14 C15 -179.3(2) no
C13 C14 C15 C16 -0.3(3) no
C14 C15 C16 C20 179.1(2) no
C14 C15 C16 C17 -0.7(3) no
C18 N4 C17 C12 -179.5(2) no
C18 N4 C17 C16 1.8(3) no
C13 C12 C17 N4 -177.9(2) no
C11 C12 C17 N4 6.0(3) no
C13 C12 C17 C16 0.9(3) no
C11 C12 C17 C16 -175.2(2) no
C15 C16 C17 N4 179.1(2) no
C20 C16 C17 N4 -0.7(3) no
C15 C16 C17 C12 0.4(3) no
C20 C16 C17 C12 -179.4(2) no
C17 N4 C18 C19 -1.2(3) no
N4 C18 C19 C20 -0.4(4) no
N4 C18 C19 Cl4 179.8(2) no
C18 C19 C20 C16 1.5(3) no
Cl4 C19 C20 C16 -178.7(2) no
C15 C16 C20 C19 179.2(2) no
C17 C16 C20 C19 -1.0(3) no

loop_
_cod_related_entry_id
_cod_related_entry_database
_cod_related_entry_code
1 ChemSpider 21127913
